data_1568080
loop_
_publ_author_name
'Zhao, Xue'
'Ratanasak, Manussada'
'Kon, Kazumasa'
'Hasegawa, Jun-Ya'
'Ishihara, Kazuaki'

_publ_section_title
;
 Bulky magnesium(ii) and sodium(i) bisphenoxide catalysts for
 chemoselective transesterification of methyl (meth)acrylates.
;
_journal_issue 3
_journal_name_full 'Chemical science'
_journal_page_first 566
_journal_page_last 572
_journal_paper_doi 10.1039/d2sc05413b
_journal_volume 14
_journal_year 2023
_chemical_formula_moiety 'C70 H108 Mg2 O6'
_chemical_formula_sum 'C70 H108 Mg2 O6'
_chemical_formula_weight 1094.18
_space_group_crystal_system monoclinic
_space_group_IT_number 14
_space_group_name_Hall '-P 2ybc'
_space_group_name_H-M_alt 'P 1 21/c 1'
_atom_sites_solution_hydrogens geom
_audit_creation_method SHELXL-2018/3
_audit_update_record
;
2022-02-17 deposited with the CCDC.	2022-11-28 downloaded from the CCDC.
;
_cell_angle_alpha 90
_cell_angle_beta 96.071(3)
_cell_angle_gamma 90
_cell_formula_units_Z 2
_cell_length_a 16.2490(5)
_cell_length_b 10.6440(3)
_cell_length_c 19.0878(5)
_cell_measurement_reflns_used 10589
_cell_measurement_temperature 93(2)
_cell_measurement_theta_max 30.6970
_cell_measurement_theta_min 2.2780
_cell_volume 3282.80(16)
_computing_cell_refinement
;
CrysAlisPro 1.171.39.46 (Rigaku Oxford Diffraction, 2018)
;
_computing_data_collection
;
CrysAlisPro 1.171.39.46 (Rigaku Oxford Diffraction, 2018)
;
_computing_data_reduction
;
CrysAlisPro 1.171.39.46 (Rigaku Oxford Diffraction, 2018)
;
_computing_molecular_graphics 'Yadokari-XG 2009(Wakita Nemoto et al.)'
_computing_publication_material 'Yadokari-XG 2009(Wakita,Nemoto et al.)'
_computing_structure_refinement 'SHELXL-2018/3 (Sheldrick, 2018)'
_computing_structure_solution 'SHELXT 2018/2 (Sheldrick, 2018)'
_diffrn_ambient_temperature 93(2)
_diffrn_detector 'CCD plate'
_diffrn_detector_type HyPix
_diffrn_measured_fraction_theta_full 1.000
_diffrn_measured_fraction_theta_max 0.796
_diffrn_measurement_device 'four-circle diffractometer'
_diffrn_measurement_device_type 'XtaLAB Synergy R, HyPix'
_diffrn_radiation_monochromator mirror
_diffrn_radiation_probe x-ray
_diffrn_radiation_type MoK\a
_diffrn_radiation_wavelength 0.71073
_diffrn_reflns_av_R_equivalents 0.0470
_diffrn_reflns_av_unetI/netI 0.0464
_diffrn_reflns_Laue_measured_fraction_full 1.000
_diffrn_reflns_Laue_measured_fraction_max 0.796
_diffrn_reflns_limit_h_max 22
_diffrn_reflns_limit_h_min -20
_diffrn_reflns_limit_k_max 14
_diffrn_reflns_limit_k_min -14
_diffrn_reflns_limit_l_max 26
_diffrn_reflns_limit_l_min -26
_diffrn_reflns_number 32498
_diffrn_reflns_point_group_measured_fraction_full 1.000
_diffrn_reflns_point_group_measured_fraction_max 0.796
_diffrn_reflns_theta_full 25.242
_diffrn_reflns_theta_max 30.834
_diffrn_reflns_theta_min 2.146
_diffrn_source 'micro-focus sealed X-ray tube'
_diffrn_source_type 'Mova (Mo) X-ray Source'
_exptl_absorpt_coefficient_mu 0.085
_exptl_absorpt_correction_T_max 1.00000
_exptl_absorpt_correction_T_min 0.82689
_exptl_absorpt_correction_type multi-scan
_exptl_absorpt_process_details
;
CrysAlisPro 1.171.39.46 (Rigaku Oxford Diffraction, 2018)
Empirical absorption correction using spherical harmonics,
 implemented in SCALE3 ABSPACK scaling algorithm.
;
_exptl_crystal_colour colorless
_exptl_crystal_density_diffrn 1.107
_exptl_crystal_description Block
_exptl_crystal_F_000 1200
_exptl_crystal_size_max 0.270
_exptl_crystal_size_mid 0.080
_exptl_crystal_size_min 0.050
_refine_diff_density_max 0.959
_refine_diff_density_min -0.569
_refine_diff_density_rms 0.056
_refine_ls_extinction_method none
_refine_ls_goodness_of_fit_ref 1.044
_refine_ls_hydrogen_treatment constr
_refine_ls_matrix_type full
_refine_ls_number_parameters 390
_refine_ls_number_reflns 8210
_refine_ls_number_restraints 0
_refine_ls_restrained_S_all 1.044
_refine_ls_R_factor_all 0.0904
_refine_ls_R_factor_gt 0.0659
_refine_ls_shift/su_max 0.000
_refine_ls_shift/su_mean 0.000
_refine_ls_structure_factor_coef Fsqd
_refine_ls_weighting_details 'w=1/[\s^2^(Fo^2^)+(0.0757P)^2^+2.8566P] where P=(Fo^2^+2Fc^2^)/3'
_refine_ls_weighting_scheme calc
_refine_ls_wR_factor_gt 0.1699
_refine_ls_wR_factor_ref 0.1828
_reflns_Friedel_coverage 0.000
_reflns_number_gt 6084
_reflns_number_total 8210
_reflns_threshold_expression 'I > 2\s(I)'
_cod_data_source_file d2sc05413b2.cif
_cod_data_source_block Mg
_cod_depositor_comments 'Adding full bibliography for 1568080--1568081.cif.'
_cod_original_sg_symbol_H-M 'P 21/c'
_cod_database_code 1568080
_shelx_shelxl_version_number 2018/3
_shelx_space_group_comment
;
The symmetry employed for this shelxl refinement is uniquely defined
by the following loop, which should always be used as a source of
symmetry information in preference to the above space-group names.
They are only intended as comments.
;
_shelx_estimated_absorpt_t_min 0.977
_shelx_estimated_absorpt_t_max 0.996

loop_
_space_group_symop_operation_xyz
'x, y, z'
'-x, y+1/2, -z+1/2'
'-x, -y, -z'
'x, -y-1/2, z-1/2'

loop_
_atom_site_label
_atom_site_type_symbol
_atom_site_fract_x
_atom_site_fract_y
_atom_site_fract_z
_atom_site_U_iso_or_equiv
_atom_site_adp_type
_atom_site_occupancy
_atom_site_site_symmetry_order
_atom_site_calc_flag
_atom_site_refinement_flags_posn
_atom_site_refinement_flags_adp
_atom_site_refinement_flags_occupancy
_atom_site_disorder_assembly
_atom_site_disorder_group
Mg1 Mg 0.93162(4) 0.58883(6) 0.50750(3) 0.02497(17) Uani 1 1 d . . . . .
O1 O 0.94954(9) 0.40124(13) 0.50469(7) 0.0254(3) Uani 1 1 d . . . . .
O2 O 0.84062(9) 0.66423(14) 0.45561(7) 0.0299(3) Uani 1 1 d . . . . .
O3 O 0.90078(9) 0.63556(14) 0.60492(7) 0.0290(3) Uani 1 1 d . . . . .
C1 C 0.87125(13) 0.35298(18) 0.50623(10) 0.0254(4) Uani 1 1 d . . . . .
C2 C 0.80733(13) 0.39177(18) 0.45470(10) 0.0254(4) Uani 1 1 d . . . . .
C3 C 0.72552(13) 0.37675(19) 0.46868(11) 0.0286(4) Uani 1 1 d . . . . .
H1 H 0.682888 0.409674 0.435896 0.034 Uiso 1 1 calc R U . . .
C4 C 0.70328(14) 0.3161(2) 0.52810(11) 0.0313(5) Uani 1 1 d . . . . .
C5 C 0.76727(14) 0.2606(2) 0.57141(11) 0.0321(5) Uani 1 1 d . . . . .
H2 H 0.753354 0.210499 0.609620 0.039 Uiso 1 1 calc R U . . .
C6 C 0.85064(13) 0.27425(19) 0.56201(10) 0.0285(4) Uani 1 1 d . . . . .
C7 C 0.81621(13) 0.43591(19) 0.37810(10) 0.0259(4) Uani 1 1 d . . . . .
C8 C 0.90431(13) 0.4588(2) 0.35863(10) 0.0302(4) Uani 1 1 d . . . . .
H3 H 0.902530 0.472840 0.307751 0.045 Uiso 1 1 calc R U . . .
H4 H 0.938817 0.385302 0.371869 0.045 Uiso 1 1 calc R U . . .
H5 H 0.927799 0.532897 0.383851 0.045 Uiso 1 1 calc R U . . .
C9 C 0.78413(14) 0.3213(2) 0.33275(11) 0.0327(5) Uani 1 1 d . . . . .
H6 H 0.725716 0.306600 0.338623 0.049 Uiso 1 1 calc R U . . .
H7 H 0.816532 0.246640 0.347975 0.049 Uiso 1 1 calc R U . . .
H8 H 0.789913 0.338289 0.283052 0.049 Uiso 1 1 calc R U . . .
C10 C 0.61313(15) 0.3137(2) 0.54496(13) 0.0402(5) Uani 1 1 d . . . . .
C11 C 0.5960(2) 0.4367(4) 0.5805(2) 0.0845(13) Uani 1 1 d . . . . .
H9 H 0.606064 0.506659 0.549169 0.127 Uiso 1 1 calc R U . . .
H10 H 0.632586 0.444449 0.624507 0.127 Uiso 1 1 calc R U . . .
H11 H 0.538188 0.438511 0.590848 0.127 Uiso 1 1 calc R U . . .
C12 C 0.5968(2) 0.2048(4) 0.5937(2) 0.0730(10) Uani 1 1 d . . . . .
H12 H 0.537975 0.203232 0.600864 0.109 Uiso 1 1 calc R U . . .
H13 H 0.630113 0.215746 0.639115 0.109 Uiso 1 1 calc R U . . .
H14 H 0.611792 0.125449 0.572248 0.109 Uiso 1 1 calc R U . . .
C13 C 0.55350(17) 0.2967(4) 0.47888(17) 0.0631(8) Uani 1 1 d . . . . .
H15 H 0.496906 0.289583 0.491827 0.095 Uiso 1 1 calc R U . . .
H16 H 0.567833 0.220206 0.454308 0.095 Uiso 1 1 calc R U . . .
H17 H 0.557246 0.369370 0.447856 0.095 Uiso 1 1 calc R U . . .
C14 C 0.91453(16) 0.2079(2) 0.61511(13) 0.0423(6) Uani 1 1 d . . . . .
C15 C 0.9895(2) 0.1672(4) 0.5827(2) 0.0874(15) Uani 1 1 d . . . . .
H18 H 0.972786 0.121284 0.539036 0.131 Uiso 1 1 calc R U . . .
H19 H 1.023175 0.112454 0.615584 0.131 Uiso 1 1 calc R U . . .
H20 H 1.021925 0.241220 0.572201 0.131 Uiso 1 1 calc R U . . .
C16 C 0.9372(2) 0.2956(3) 0.68002(16) 0.0594(8) Uani 1 1 d . . . . .
H21 H 0.978858 0.254455 0.713169 0.089 Uiso 1 1 calc R U . . .
H22 H 0.887431 0.312211 0.703448 0.089 Uiso 1 1 calc R U . . .
H23 H 0.959341 0.375036 0.664135 0.089 Uiso 1 1 calc R U . . .
C17 C 0.87689(16) 0.0884(2) 0.64404(12) 0.0393(5) Uani 1 1 d . . . . .
H24 H 0.855817 0.034040 0.604748 0.059 Uiso 1 1 calc R U . . .
H25 H 0.831388 0.111630 0.671321 0.059 Uiso 1 1 calc R U . . .
H26 H 0.919495 0.043490 0.674480 0.059 Uiso 1 1 calc R U . . .
C18 C 0.78007(13) 0.66369(19) 0.40303(10) 0.0262(4) Uani 1 1 d . . . . .
C19 C 0.76455(12) 0.55496(19) 0.36051(10) 0.0256(4) Uani 1 1 d . . . . .
C20 C 0.70320(13) 0.5568(2) 0.30412(11) 0.0289(4) Uani 1 1 d . . . . .
H27 H 0.694855 0.483829 0.275585 0.035 Uiso 1 1 calc R U . . .
C21 C 0.65344(13) 0.6613(2) 0.28776(11) 0.0298(4) Uani 1 1 d . . . . .
C22 C 0.66691(13) 0.7651(2) 0.33178(11) 0.0299(4) Uani 1 1 d . . . . .
H28 H 0.632422 0.836486 0.322449 0.036 Uiso 1 1 calc R U . . .
C23 C 0.72784(13) 0.7705(2) 0.38862(10) 0.0288(4) Uani 1 1 d . . . . .
C24 C 0.58586(14) 0.6617(2) 0.22520(13) 0.0377(5) Uani 1 1 d . . . . .
C25 C 0.6202(3) 0.6411(5) 0.1605(2) 0.0360(10) Uani 0.5 1 d . . P A 1
H29 H 0.655791 0.566572 0.164815 0.054 Uiso 0.5 1 calc R U P A 1
H30 H 0.575436 0.628117 0.122585 0.054 Uiso 0.5 1 calc R U P A 1
H31 H 0.653016 0.714436 0.149561 0.054 Uiso 0.5 1 calc R U P A 1
C26 C 0.5292(3) 0.7750(5) 0.2257(2) 0.0426(12) Uani 0.5 1 d . . P A 1
H32 H 0.508465 0.781994 0.271985 0.064 Uiso 0.5 1 calc R U P A 1
H33 H 0.559994 0.851148 0.216296 0.064 Uiso 0.5 1 calc R U P A 1
H34 H 0.482415 0.764830 0.189319 0.064 Uiso 0.5 1 calc R U P A 1
C27 C 0.5267(3) 0.5443(6) 0.2411(3) 0.0491(13) Uani 0.5 1 d . . P A 1
H35 H 0.503213 0.558832 0.285612 0.074 Uiso 0.5 1 calc R U P A 1
H36 H 0.481872 0.536569 0.202766 0.074 Uiso 0.5 1 calc R U P A 1
H37 H 0.559402 0.466780 0.244496 0.074 Uiso 0.5 1 calc R U P A 1
C28 C 0.73548(15) 0.8890(2) 0.43554(12) 0.0363(5) Uani 1 1 d . . . . .
C29 C 0.82035(17) 0.9494(2) 0.43639(15) 0.0475(6) Uani 1 1 d . . . . .
H38 H 0.831759 0.967179 0.387977 0.071 Uiso 1 1 calc R U . . .
H39 H 0.862535 0.892018 0.458526 0.071 Uiso 1 1 calc R U . . .
H40 H 0.821469 1.028005 0.463227 0.071 Uiso 1 1 calc R U . . .
C30 C 0.67165(18) 0.9907(3) 0.41079(15) 0.0518(7) Uani 1 1 d . . . . .
H41 H 0.679585 1.063992 0.441813 0.078 Uiso 1 1 calc R U . . .
H42 H 0.615674 0.957277 0.412369 0.078 Uiso 1 1 calc R U . . .
H43 H 0.679035 1.015488 0.362406 0.078 Uiso 1 1 calc R U . . .
C31 C 0.72009(18) 0.8528(3) 0.51080(12) 0.0491(7) Uani 1 1 d . . . . .
H44 H 0.761343 0.790765 0.529276 0.074 Uiso 1 1 calc R U . . .
H45 H 0.664535 0.816854 0.510457 0.074 Uiso 1 1 calc R U . . .
H46 H 0.724547 0.927805 0.540774 0.074 Uiso 1 1 calc R U . . .
C32 C 0.91483(15) 0.7599(2) 0.63662(13) 0.0397(5) Uani 1 1 d . . . . .
H47 H 0.904913 0.826345 0.600430 0.048 Uiso 1 1 calc R U . . .
H48 H 0.972401 0.767394 0.659054 0.048 Uiso 1 1 calc R U . . .
C33 C 0.85370(15) 0.7717(2) 0.69149(12) 0.0377(5) Uani 1 1 d . . . . .
H49 H 0.880282 0.809744 0.735509 0.045 Uiso 1 1 calc R U . . .
H50 H 0.805292 0.823205 0.673529 0.045 Uiso 1 1 calc R U . . .
C34 C 0.82869(19) 0.6376(3) 0.70341(13) 0.0474(6) Uani 1 1 d . . . . .
H51 H 0.773516 0.633119 0.720869 0.057 Uiso 1 1 calc R U . . .
H52 H 0.869680 0.594393 0.737207 0.057 Uiso 1 1 calc R U . . .
C35 C 0.82711(17) 0.5820(2) 0.63036(13) 0.0411(6) Uani 1 1 d . . . . .
H53 H 0.830214 0.489195 0.632184 0.049 Uiso 1 1 calc R U . . .
H54 H 0.776488 0.607322 0.600210 0.049 Uiso 1 1 calc R U . . .
C36 C 0.5924(3) 0.5521(5) 0.1722(2) 0.0392(10) Uani 0.5 1 d . . P A 2
H55 H 0.649299 0.546448 0.159850 0.059 Uiso 0.5 1 calc R U P A 2
H56 H 0.577243 0.473028 0.193767 0.059 Uiso 0.5 1 calc R U P A 2
H57 H 0.554711 0.567799 0.129509 0.059 Uiso 0.5 1 calc R U P A 2
C37 C 0.6033(3) 0.7841(5) 0.1760(2) 0.0369(10) Uani 0.5 1 d . . P A 2
H58 H 0.659453 0.778988 0.161949 0.055 Uiso 0.5 1 calc R U P A 2
H59 H 0.563180 0.784577 0.133837 0.055 Uiso 0.5 1 calc R U P A 2
H60 H 0.597470 0.861407 0.202888 0.055 Uiso 0.5 1 calc R U P A 2
C38 C 0.5027(3) 0.6730(5) 0.2446(3) 0.0427(11) Uani 0.5 1 d . . P A 2
H61 H 0.463307 0.672571 0.202023 0.064 Uiso 0.5 1 calc R U P A 2
H62 H 0.490910 0.602157 0.274804 0.064 Uiso 0.5 1 calc R U P A 2
H63 H 0.497365 0.751901 0.270213 0.064 Uiso 0.5 1 calc R U P A 2

loop_
_atom_site_aniso_label
_atom_site_aniso_U_11
_atom_site_aniso_U_22
_atom_site_aniso_U_33
_atom_site_aniso_U_23
_atom_site_aniso_U_13
_atom_site_aniso_U_12
Mg1 0.0303(4) 0.0263(3) 0.0189(3) 0.0007(2) 0.0053(3) 0.0075(3)
O1 0.0307(7) 0.0252(7) 0.0209(6) 0.0016(5) 0.0053(5) 0.0051(5)
O2 0.0347(8) 0.0311(8) 0.0235(7) 0.0011(6) 0.0010(6) 0.0104(6)
O3 0.0361(8) 0.0293(8) 0.0223(7) -0.0048(5) 0.0061(6) 0.0047(6)
C1 0.0317(10) 0.0237(10) 0.0217(9) 0.0000(7) 0.0073(8) 0.0070(8)
C2 0.0339(10) 0.0219(9) 0.0215(9) 0.0019(7) 0.0076(8) 0.0067(8)
C3 0.0332(11) 0.0266(10) 0.0267(10) 0.0028(8) 0.0061(8) 0.0081(8)
C4 0.0366(11) 0.0276(11) 0.0316(11) 0.0024(8) 0.0131(9) 0.0064(8)
C5 0.0433(12) 0.0284(11) 0.0266(10) 0.0064(8) 0.0135(9) 0.0054(9)
C6 0.0385(11) 0.0237(10) 0.0241(9) 0.0042(7) 0.0072(8) 0.0072(8)
C7 0.0326(10) 0.0257(10) 0.0201(9) 0.0028(7) 0.0057(8) 0.0066(8)
C8 0.0339(11) 0.0388(12) 0.0188(9) 0.0021(8) 0.0076(8) 0.0080(9)
C9 0.0421(12) 0.0308(11) 0.0251(10) 0.0006(8) 0.0031(9) 0.0081(9)
C10 0.0396(13) 0.0421(13) 0.0422(13) 0.0040(10) 0.0195(10) 0.0066(10)
C11 0.058(2) 0.078(2) 0.125(3) -0.043(2) 0.043(2) 0.0032(17)
C12 0.0557(18) 0.090(3) 0.079(2) 0.030(2) 0.0320(17) 0.0018(17)
C13 0.0372(14) 0.090(2) 0.0640(19) 0.0057(17) 0.0145(13) 0.0014(15)
C14 0.0429(13) 0.0409(13) 0.0429(13) 0.0207(10) 0.0037(11) 0.0048(10)
C15 0.069(2) 0.097(3) 0.104(3) 0.074(2) 0.046(2) 0.054(2)
C16 0.0652(19) 0.0555(18) 0.0531(17) 0.0161(14) -0.0135(14) -0.0112(14)
C17 0.0538(14) 0.0331(12) 0.0311(11) 0.0117(9) 0.0051(10) 0.0079(10)
C18 0.0300(10) 0.0298(10) 0.0198(9) 0.0042(7) 0.0072(8) 0.0063(8)
C19 0.0285(10) 0.0278(10) 0.0217(9) 0.0057(7) 0.0079(8) 0.0055(8)
C20 0.0308(10) 0.0294(10) 0.0268(10) 0.0040(8) 0.0050(8) 0.0008(8)
C21 0.0289(10) 0.0331(11) 0.0275(10) 0.0065(8) 0.0037(8) 0.0021(8)
C22 0.0322(11) 0.0325(11) 0.0259(10) 0.0073(8) 0.0065(8) 0.0086(8)
C23 0.0336(11) 0.0303(11) 0.0232(9) 0.0032(8) 0.0069(8) 0.0084(8)
C24 0.0328(11) 0.0414(13) 0.0371(12) -0.0017(10) -0.0043(9) 0.0068(9)
C25 0.037(2) 0.048(3) 0.022(2) 0.0000(18) -0.0014(18) 0.005(2)
C26 0.038(2) 0.060(3) 0.028(2) -0.005(2) -0.0048(19) 0.018(2)
C27 0.038(3) 0.067(4) 0.040(3) 0.006(2) -0.008(2) -0.015(2)
C28 0.0422(12) 0.0351(12) 0.0308(11) -0.0022(9) 0.0003(9) 0.0165(9)
C29 0.0522(15) 0.0337(13) 0.0554(16) -0.0036(11) 0.0000(12) 0.0109(11)
C30 0.0614(17) 0.0429(15) 0.0474(15) -0.0114(11) -0.0110(13) 0.0263(13)
C31 0.0562(16) 0.0623(17) 0.0284(12) -0.0088(11) 0.0031(11) 0.0246(13)
C32 0.0422(13) 0.0327(12) 0.0452(13) -0.0135(10) 0.0091(10) 0.0055(10)
C33 0.0423(13) 0.0404(13) 0.0306(11) -0.0110(9) 0.0044(10) 0.0112(10)
C34 0.0688(18) 0.0476(15) 0.0289(11) -0.0009(10) 0.0202(12) 0.0087(13)
C35 0.0548(15) 0.0358(13) 0.0361(12) -0.0070(9) 0.0211(11) -0.0069(11)
C36 0.036(2) 0.047(3) 0.033(2) 0.004(2) -0.0020(19) 0.002(2)
C37 0.035(2) 0.043(3) 0.032(2) 0.0112(19) -0.0003(18) 0.0011(19)
C38 0.031(2) 0.053(3) 0.045(3) 0.010(2) 0.007(2) 0.002(2)

loop_
_atom_type_symbol
_atom_type_description
_atom_type_scat_dispersion_real
_atom_type_scat_dispersion_imag
_atom_type_scat_source
C C 0.0033 0.0016 'International Tables Vol C Tables 4.2.6.8 and 6.1.1.4'
H H 0.0000 0.0000 'International Tables Vol C Tables 4.2.6.8 and 6.1.1.4'
Mg Mg 0.0486 0.0363 'International Tables Vol C Tables 4.2.6.8 and 6.1.1.4'
O O 0.0106 0.0060 'International Tables Vol C Tables 4.2.6.8 and 6.1.1.4'

loop_
_geom_angle_atom_site_label_1
_geom_angle_atom_site_label_2
_geom_angle_atom_site_label_3
_geom_angle
_geom_angle_site_symmetry_1
_geom_angle_site_symmetry_3
_geom_angle_publ_flag
O2 Mg1 O1 130.04(7) . 3_766 ?
O2 Mg1 O1 121.20(7) . . ?
O1 Mg1 O1 84.50(6) 3_766 . ?
O2 Mg1 O3 96.98(7) . . ?
O1 Mg1 O3 115.65(7) 3_766 . ?
O1 Mg1 O3 108.40(6) . . ?
O2 Mg1 C1 97.37(7) . . ?
O1 Mg1 C1 114.14(6) 3_766 . ?
O1 Mg1 C1 29.76(6) . . ?
O3 Mg1 C1 96.39(6) . . ?
O2 Mg1 Mg1 141.58(6) . 3_766 ?
O1 Mg1 Mg1 42.87(4) 3_766 3_766 ?
O1 Mg1 Mg1 41.63(4) . 3_766 ?
O3 Mg1 Mg1 120.31(6) . 3_766 ?
C1 Mg1 Mg1 71.32(5) . 3_766 ?
C1 O1 Mg1 160.41(12) . 3_766 ?
C1 O1 Mg1 103.45(11) . . ?
Mg1 O1 Mg1 95.50(6) 3_766 . ?
C18 O2 Mg1 151.43(14) . . ?
C35 O3 C32 108.30(16) . . ?
C35 O3 Mg1 119.97(13) . . ?
C32 O3 Mg1 123.75(14) . . ?
O1 C1 C2 119.28(17) . . ?
O1 C1 C6 121.85(18) . . ?
C2 C1 C6 118.60(19) . . ?
O1 C1 Mg1 46.79(8) . . ?
C2 C1 Mg1 88.52(12) . . ?
C6 C1 Mg1 131.03(14) . . ?
C3 C2 C1 118.62(17) . . ?
C3 C2 C7 113.56(17) . . ?
C1 C2 C7 127.37(18) . . ?
C4 C3 C2 123.17(19) . . ?
C3 C4 C5 116.2(2) . . ?
C3 C4 C10 121.2(2) . . ?
C5 C4 C10 122.65(19) . . ?
C4 C5 C6 123.77(19) . . ?
C5 C6 C1 117.85(18) . . ?
C5 C6 C14 117.62(18) . . ?
C1 C6 C14 124.47(19) . . ?
C8 C7 C19 108.52(16) . . ?
C8 C7 C9 104.84(16) . . ?
C19 C7 C9 112.48(17) . . ?
C8 C7 C2 117.15(16) . . ?
C19 C7 C2 110.56(15) . . ?
C9 C7 C2 103.14(16) . . ?
C11 C10 C13 110.1(3) . . ?
C11 C10 C12 109.4(3) . . ?
C13 C10 C12 106.2(3) . . ?
C11 C10 C4 107.7(2) . . ?
C13 C10 C4 111.6(2) . . ?
C12 C10 C4 111.9(2) . . ?
C15 C14 C17 106.4(2) . . ?
C15 C14 C6 112.6(2) . . ?
C17 C14 C6 110.4(2) . . ?
C15 C14 C16 111.6(3) . . ?
C17 C14 C16 106.1(2) . . ?
C6 C14 C16 109.4(2) . . ?
O2 C18 C19 120.49(17) . . ?
O2 C18 C23 121.30(18) . . ?
C19 C18 C23 118.20(18) . . ?
C20 C19 C18 120.08(18) . . ?
C20 C19 C7 120.78(18) . . ?
C18 C19 C7 119.14(17) . . ?
C19 C20 C21 122.6(2) . . ?
C22 C21 C20 116.66(19) . . ?
C22 C21 C24 121.44(19) . . ?
C20 C21 C24 121.9(2) . . ?
C23 C22 C21 123.91(19) . . ?
C22 C23 C18 118.48(19) . . ?
C22 C23 C28 119.56(18) . . ?
C18 C23 C28 121.93(18) . . ?
C25 C24 C26 115.0(3) . . ?
C25 C24 C21 111.1(2) . . ?
C38 C24 C21 114.4(3) . . ?
C26 C24 C21 112.5(2) . . ?
C38 C24 C36 111.1(3) . . ?
C21 C24 C36 114.3(2) . . ?
C25 C24 C27 109.7(3) . . ?
C26 C24 C27 103.8(3) . . ?
C21 C24 C27 104.0(2) . . ?
C38 C24 C37 107.6(3) . . ?
C21 C24 C37 107.1(2) . . ?
C36 C24 C37 101.2(3) . . ?
C29 C28 C31 109.5(2) . . ?
C29 C28 C30 106.7(2) . . ?
C31 C28 C30 107.0(2) . . ?
C29 C28 C23 111.65(19) . . ?
C31 C28 C23 109.1(2) . . ?
C30 C28 C23 112.72(19) . . ?
O3 C32 C33 105.93(19) . . ?
C34 C33 C32 103.39(18) . . ?
C33 C34 C35 102.08(19) . . ?
O3 C35 C34 102.7(2) . . ?

loop_
_geom_bond_atom_site_label_1
_geom_bond_atom_site_label_2
_geom_bond_distance
_geom_bond_site_symmetry_2
_geom_bond_publ_flag
Mg1 O2 1.8714(15) . ?
Mg1 O1 1.9721(15) 3_766 ?
Mg1 O1 2.0193(15) . ?
Mg1 O3 2.0379(15) . ?
Mg1 C1 2.694(2) . ?
Mg1 Mg1 2.9546(13) 3_766 ?
O1 C1 1.375(2) . ?
O2 C18 1.329(2) . ?
O3 C35 1.455(3) . ?
O3 C32 1.463(3) . ?
C1 C2 1.414(3) . ?
C1 C6 1.423(3) . ?
C2 C3 1.392(3) . ?
C2 C7 1.557(3) . ?
C3 C4 1.386(3) . ?
C4 C5 1.390(3) . ?
C4 C10 1.533(3) . ?
C5 C6 1.393(3) . ?
C6 C14 1.543(3) . ?
C7 C8 1.536(3) . ?
C7 C19 1.537(3) . ?
C7 C9 1.554(3) . ?
C10 C11 1.514(4) . ?
C10 C13 1.518(4) . ?
C10 C12 1.526(4) . ?
C14 C15 1.487(4) . ?
C14 C17 1.538(3) . ?
C14 C16 1.564(4) . ?
C18 C19 1.421(3) . ?
C18 C23 1.428(3) . ?
C19 C20 1.388(3) . ?
C20 C21 1.391(3) . ?
C21 C22 1.391(3) . ?
C21 C24 1.534(3) . ?
C22 C23 1.391(3) . ?
C23 C28 1.544(3) . ?
C24 C25 1.425(5) . ?
C24 C38 1.444(5) . ?
C24 C26 1.517(5) . ?
C24 C36 1.556(6) . ?
C24 C27 1.624(6) . ?
C24 C37 1.647(5) . ?
C28 C29 1.520(4) . ?
C28 C31 1.533(3) . ?
C28 C30 1.538(3) . ?
C32 C33 1.523(3) . ?
C33 C34 1.508(4) . ?
C34 C35 1.512(3) . ?

loop_
_geom_torsion_atom_site_label_1
_geom_torsion_atom_site_label_2
_geom_torsion_atom_site_label_3
_geom_torsion_atom_site_label_4
_geom_torsion
_geom_torsion_site_symmetry_1
_geom_torsion_site_symmetry_2
_geom_torsion_site_symmetry_3
_geom_torsion_site_symmetry_4
_geom_torsion_publ_flag
O1 Mg1 O2 C18 90.3(3) 3_766 . . . ?
O1 Mg1 O2 C18 -20.9(3) . . . . ?
O3 Mg1 O2 C18 -137.4(3) . . . . ?
C1 Mg1 O2 C18 -40.0(3) . . . . ?
Mg1 Mg1 O2 C18 29.1(3) 3_766 . . . ?
Mg1 O1 C1 C2 -109.5(4) 3_766 . . . ?
Mg1 O1 C1 C2 55.44(18) . . . . ?
Mg1 O1 C1 C6 76.5(4) 3_766 . . . ?
Mg1 O1 C1 C6 -118.47(17) . . . . ?
Mg1 O1 C1 Mg1 -165.0(4) 3_766 . . . ?
O1 C1 C2 C3 -159.42(18) . . . . ?
C6 C1 C2 C3 14.7(3) . . . . ?
Mg1 C1 C2 C3 -122.51(17) . . . . ?
O1 C1 C2 C7 28.8(3) . . . . ?
C6 C1 C2 C7 -157.08(19) . . . . ?
Mg1 C1 C2 C7 65.7(2) . . . . ?
C1 C2 C3 C4 -5.6(3) . . . . ?
C7 C2 C3 C4 167.32(19) . . . . ?
C2 C3 C4 C5 -5.1(3) . . . . ?
C2 C3 C4 C10 173.7(2) . . . . ?
C3 C4 C5 C6 6.9(3) . . . . ?
C10 C4 C5 C6 -171.9(2) . . . . ?
C4 C5 C6 C1 2.2(3) . . . . ?
C4 C5 C6 C14 179.3(2) . . . . ?
O1 C1 C6 C5 160.92(18) . . . . ?
C2 C1 C6 C5 -13.0(3) . . . . ?
Mg1 C1 C6 C5 102.8(2) . . . . ?
O1 C1 C6 C14 -16.0(3) . . . . ?
C2 C1 C6 C14 170.0(2) . . . . ?
Mg1 C1 C6 C14 -74.2(3) . . . . ?
C3 C2 C7 C8 178.20(18) . . . . ?
C1 C2 C7 C8 -9.7(3) . . . . ?
C3 C2 C7 C19 53.2(2) . . . . ?
C1 C2 C7 C19 -134.7(2) . . . . ?
C3 C2 C7 C9 -67.3(2) . . . . ?
C1 C2 C7 C9 104.9(2) . . . . ?
C3 C4 C10 C11 -81.7(3) . . . . ?
C5 C4 C10 C11 97.0(3) . . . . ?
C3 C4 C10 C13 39.3(3) . . . . ?
C5 C4 C10 C13 -142.0(3) . . . . ?
C3 C4 C10 C12 158.1(3) . . . . ?
C5 C4 C10 C12 -23.2(4) . . . . ?
C5 C6 C14 C15 148.3(3) . . . . ?
C1 C6 C14 C15 -34.8(4) . . . . ?
C5 C6 C14 C17 29.5(3) . . . . ?
C1 C6 C14 C17 -153.6(2) . . . . ?
C5 C6 C14 C16 -87.0(3) . . . . ?
C1 C6 C14 C16 89.9(3) . . . . ?
Mg1 O2 C18 C19 5.7(4) . . . . ?
Mg1 O2 C18 C23 -175.7(2) . . . . ?
O2 C18 C19 C20 -177.62(18) . . . . ?
C23 C18 C19 C20 3.7(3) . . . . ?
O2 C18 C19 C7 2.7(3) . . . . ?
C23 C18 C19 C7 -175.98(17) . . . . ?
C8 C7 C19 C20 108.5(2) . . . . ?
C9 C7 C19 C20 -7.0(3) . . . . ?
C2 C7 C19 C20 -121.7(2) . . . . ?
C8 C7 C19 C18 -71.8(2) . . . . ?
C9 C7 C19 C18 172.72(17) . . . . ?
C2 C7 C19 C18 58.0(2) . . . . ?
C18 C19 C20 C21 -1.7(3) . . . . ?
C7 C19 C20 C21 178.00(18) . . . . ?
C19 C20 C21 C22 -1.1(3) . . . . ?
C19 C20 C21 C24 180.0(2) . . . . ?
C20 C21 C22 C23 2.0(3) . . . . ?
C24 C21 C22 C23 -179.2(2) . . . . ?
C21 C22 C23 C18 0.1(3) . . . . ?
C21 C22 C23 C28 -178.0(2) . . . . ?
O2 C18 C23 C22 178.44(18) . . . . ?
C19 C18 C23 C22 -2.9(3) . . . . ?
O2 C18 C23 C28 -3.5(3) . . . . ?
C19 C18 C23 C28 175.11(19) . . . . ?
C22 C21 C24 C25 120.7(3) . . . . ?
C20 C21 C24 C25 -60.5(4) . . . . ?
C22 C21 C24 C38 -63.7(4) . . . . ?
C20 C21 C24 C38 115.1(3) . . . . ?
C22 C21 C24 C26 -9.7(4) . . . . ?
C20 C21 C24 C26 169.1(3) . . . . ?
C22 C21 C24 C36 166.7(3) . . . . ?
C20 C21 C24 C36 -14.5(4) . . . . ?
C22 C21 C24 C27 -121.3(3) . . . . ?
C20 C21 C24 C27 57.5(3) . . . . ?
C22 C21 C24 C37 55.5(3) . . . . ?
C20 C21 C24 C37 -125.7(3) . . . . ?
C22 C23 C28 C29 -120.8(2) . . . . ?
C18 C23 C28 C29 61.2(3) . . . . ?
C22 C23 C28 C31 118.0(2) . . . . ?
C18 C23 C28 C31 -60.0(3) . . . . ?
C22 C23 C28 C30 -0.7(3) . . . . ?
C18 C23 C28 C30 -178.8(2) . . . . ?
C35 O3 C32 C33 8.4(2) . . . . ?
Mg1 O3 C32 C33 157.06(15) . . . . ?
O3 C32 C33 C34 17.9(3) . . . . ?
C32 C33 C34 C35 -36.4(3) . . . . ?
C32 O3 C35 C34 -31.3(2) . . . . ?
Mg1 O3 C35 C34 178.64(15) . . . . ?
C33 C34 C35 O3 41.7(3) . . . . ?
